data_8101201
loop_
_publ_author_name
'Zheng, Yue-Qing'
'Lin, Jian-Li'

_publ_section_title
;
Crystal structure of catena-tetraaquasuccinato-O,O'-nickel(II), Ni
(C~4~H~4~O~4~)(H~2~O)~4~, p. 157">
;
_journal_issue 1
_journal_name_full 'Zeitschrift f\"ur Kristallographie - New Crystal Structures'
_journal_page_first 157
_journal_page_last 158
_journal_volume 215
_journal_year 2000
_chemical_formula_structural 'Ni(C4 H4 O4) * 4H2 O'
_chemical_formula_sum 'C4 H12 Ni O8'
_chemical_formula_weight 246.85
_space_group_IT_number 14
_symmetry_cell_setting monoclinic
_symmetry_space_group_name_Hall '-P 2ybc'
_symmetry_space_group_name_H-M 'P 1 21/c 1'
_cell_angle_alpha 90.00
_cell_angle_beta 99.74(2)
_cell_angle_gamma 90.00
_cell_formula_units_Z 4
_cell_length_a 7.3950(10)
_cell_length_b 14.713(3)
_cell_length_c 7.702(2)
_cell_measurement_temperature 293(2)
_cell_volume 825.9(3)
_diffrn_ambient_temperature 293(2)
_exptl_crystal_density_diffrn 1.985
_refine_ls_R_factor_obs 0.0440
_refine_ls_wR_factor_obs 0.1184
_cod_original_sg_symbol_H-M 'P 21/c'
_cod_database_code 8101201

loop_
_symmetry_equiv_pos_as_xyz
'x, y, z'
'-x, y+1/2, -z+1/2'
'-x, -y, -z'
'x, -y-1/2, z-1/2'

loop_
_atom_site_aniso_label
_atom_site_aniso_U_11
_atom_site_aniso_U_22
_atom_site_aniso_U_33
_atom_site_aniso_U_23
_atom_site_aniso_U_13
_atom_site_aniso_U_12
Ni 0.0278(3) 0.0320(3) 0.0195(3) 0.00112(10) -0.00204(16) -0.00049(11)
O1 0.0356(10) 0.0363(10) 0.0256(9) 0.0009(8) -0.0084(8) -0.0014(8)
O2 0.0514(12) 0.0359(10) 0.0283(10) 0.0015(8) -0.0109(9) -0.0038(9)
O3 0.0272(9) 0.0517(11) 0.0220(10) 0.0022(8) -0.0039(7) 0.0045(8)
O4 0.0298(10) 0.0535(12) 0.0280(11) -0.0001(8) -0.0003(8) -0.0040(8)
O5 0.0333(10) 0.0353(9) 0.0241(10) 0.0009(7) 0.0000(7) 0.0014(7)
O6 0.0291(9) 0.0387(10) 0.0276(10) -0.0023(7) 0.0023(8) 0.0000(8)
O7 0.0469(11) 0.0348(10) 0.0243(9) -0.0006(7) 0.0006(7) -0.0081(9)
O8 0.0458(11) 0.0342(10) 0.0336(11) 0.0065(8) -0.0062(8) -0.0033(9)
C1 0.0285(11) 0.0368(13) 0.0197(11) -0.0010(9) -0.0021(9) 0.0014(10)
C2 0.0409(16) 0.0355(13) 0.0243(13) 0.0011(10) -0.0074(12) -0.0007(11)
C3 0.0352(13) 0.0359(13) 0.0258(12) 0.0028(10) -0.0084(10) -0.0013(11)
C4 0.0298(12) 0.0307(11) 0.0235(12) -0.0010(9) -0.0047(9) -0.0012(10)

loop_
_atom_site_label
_atom_site_type_symbol
_atom_site_fract_x
_atom_site_fract_y
_atom_site_fract_z
_atom_site_U_iso_or_equiv
_atom_site_thermal_displace_type
_atom_site_occupancy
_atom_site_calc_flag
_atom_site_refinement_flags
_atom_site_disorder_assembly
_atom_site_disorder_group
Ni Ni 0.92799(4) 0.35580(2) 0.18803(4) 0.02713(19) Uani 1 d . . .
O1 O 0.1283(3) 0.33179(15) -0.5971(3) 0.0340(4) Uani 1 d . . .
O2 O 0.2392(3) 0.47058(14) -0.5327(3) 0.0406(5) Uani 1 d . . .
O3 O 0.7397(3) 0.37183(16) -0.0401(3) 0.0346(5) Uani 1 d . . .
O4 O 0.4812(3) 0.36723(15) 0.0721(3) 0.0377(5) Uani 1 d . . .
O5 O 0.7350(3) 0.36953(13) 0.3571(3) 0.0315(4) Uani 1 d . . .
O6 O 1.1137(3) 0.34207(14) 0.0192(3) 0.0321(4) Uani 1 d . . .
O7 O 0.8718(3) 0.21780(14) 0.1802(3) 0.0360(4) Uani 1 d . . .
O8 O 0.9743(3) 0.49345(15) 0.2013(3) 0.0394(5) Uani 1 d . . .
C1 C 0.2330(4) 0.38762(19) -0.5002(3) 0.0291(5) Uani 1 d . . .
C2 C 0.3540(5) 0.34782(19) -0.3385(4) 0.0351(6) Uani 1 d . . .
H2A H 0.2776 0.3151 -0.2690 0.046(5) Uiso 1 calc R . .
H2B H 0.4386 0.3047 -0.3762 0.046(5) Uiso 1 calc R . .
C3 C 0.4623(4) 0.41973(19) -0.2243(4) 0.0339(6) Uani 1 d . . .
H3A H 0.3786 0.4666 -0.1983 0.046(5) Uiso 1 calc R . .
H3B H 0.5486 0.4477 -0.2899 0.046(5) Uiso 1 calc R . .
C4 C 0.5669(4) 0.38282(18) -0.0522(3) 0.0291(5) Uani 1 d . . .
H5A H 0.7362 0.4245 0.3928 0.064(5) Uiso 1 d . . .
H5B H 0.6343 0.3640 0.2963 0.064(5) Uiso 1 d . . .
H6A H 1.1177 0.2831 -0.0022 0.064(5) Uiso 1 d . . .
H6B H 1.2201 0.3587 0.0541 0.064(5) Uiso 1 d . . .
H7A H 0.8339 0.1853 0.2620 0.064(5) Uiso 1 d . . .
H7B H 0.8202 0.1950 0.0711 0.064(5) Uiso 1 d . . .
H8A H 0.9736 0.5382 0.1419 0.064(5) Uiso 1 d . . .
H8B H 1.0933 0.5010 0.2781 0.064(5) Uiso 1 d . . .

loop_
_geom_bond_atom_site_label_1
_geom_bond_atom_site_label_2
_geom_bond_distance
_geom_bond_site_symmetry_2
_geom_bond_publ_flag
Ni O8 2.054(2) . ?
Ni O6 2.055(2) . ?
Ni O1 2.056(2) 1_656 ?
Ni O3 2.062(2) . ?
Ni O7 2.071(2) . ?
Ni O5 2.098(2) . ?
O1 C1 1.279(3) . ?
O1 Ni 2.056(2) 1_454 ?
O2 C1 1.248(4) . ?
O3 C4 1.275(3) . ?
O4 C4 1.256(3) . ?
C1 C2 1.522(4) . ?
C2 C3 1.515(4) . ?
C3 C4 1.518(4) . ?
